data_2016431
loop_
_publ_author_name
'Ayta\,c G\"urhan G\"ok\,ce'
'Cumali \,Celik'
'Muhittin Ayg\"un'
'N\"uket \"Ocal'
'Orhan B\"uy\"ukg\"ung\"or'

_publ_section_title
;Supramolecular structure of racemic
 5-hydroxy-4-(4-methoxyphenyl)-10-oxa-4-azatricyclo[5.2.1.0^2,6^]dec-8-en-3-one
;
_journal_coeditor_code GD3181
_journal_issue 2
_journal_name_full 'Acta Crystallographica Section C'
_journal_page_first o98
_journal_page_last o100
_journal_paper_doi 10.1107/S0108270108000504
_journal_volume 64
_journal_year 2008
_chemical_formula_iupac 'C15 H15 N O4'
_chemical_formula_moiety 'C15 H15 N O4'
_chemical_formula_sum 'C15 H15 N O4'
_chemical_formula_weight 273.28
_chemical_name_systematic
;
5-hydroxy-4-(4-methoxyphenyl)-10-oxa-
4-azatricyclo[5.2.1.0^2,6^]dec-8-en-3-one
;
_space_group_IT_number 14
_symmetry_cell_setting monoclinic
_symmetry_space_group_name_Hall '-P 2ybc'
_symmetry_space_group_name_H-M 'P 1 21/c 1'
_atom_sites_solution_hydrogens geom
_atom_sites_solution_primary direct
_atom_sites_solution_secondary difmap
_audit_creation_method SHELXL-97
_cell_angle_alpha 90.00
_cell_angle_beta 99.457(8)
_cell_angle_gamma 90.00
_cell_formula_units_Z 4
_cell_length_a 11.2076(11)
_cell_length_b 8.4910(7)
_cell_length_c 14.1867(15)
_cell_measurement_reflns_used 8698
_cell_measurement_temperature 293(2)
_cell_measurement_theta_max 27.93
_cell_measurement_theta_min 2.15
_cell_volume 1331.7(2)
_computing_cell_refinement 'X-AREA (Stoe & Cie, 2002)'
_computing_data_collection 'X-AREA (Stoe & Cie, 2002)'
_computing_data_reduction 'X-RED32 (Stoe & Cie, 2002)'
_computing_molecular_graphics 'ORTEPIII (Burnett & Johnson, 1996) and PLATON (Spek, 2003)'
_computing_publication_material 'WinGX (Farrugia, 1999)'
_computing_structure_refinement 'SHELXL97 (Sheldrick, 2008)'
_computing_structure_solution 'SHELXS97 (Sheldrick, 2008)'
_diffrn_ambient_temperature 293(2)
_diffrn_detector_area_resol_mean 6.67
_diffrn_measured_fraction_theta_full 0.993
_diffrn_measured_fraction_theta_max 0.993
_diffrn_measurement_device_type 'Stoe IPDSII'
_diffrn_measurement_method 'rotation method'
_diffrn_radiation_monochromator graphite
_diffrn_radiation_source 'fine-focus sealed tube'
_diffrn_radiation_type MoK\a
_diffrn_radiation_wavelength 0.71073
_diffrn_reflns_av_R_equivalents 0.0699
_diffrn_reflns_av_sigmaI/netI 0.0581
_diffrn_reflns_limit_h_max 13
_diffrn_reflns_limit_h_min -13
_diffrn_reflns_limit_k_max 10
_diffrn_reflns_limit_k_min -10
_diffrn_reflns_limit_l_max 17
_diffrn_reflns_limit_l_min -17
_diffrn_reflns_number 9348
_diffrn_reflns_theta_full 26.00
_diffrn_reflns_theta_max 26.00
_diffrn_reflns_theta_min 2.81
_exptl_absorpt_coefficient_mu 0.100
_exptl_absorpt_correction_T_max 0.9930
_exptl_absorpt_correction_T_min 0.9522
_exptl_absorpt_correction_type integration
_exptl_absorpt_process_details '(X-RED32; Stoe & Cie, 2002)'
_exptl_crystal_colour colorless
_exptl_crystal_density_diffrn 1.363
_exptl_crystal_density_method 'not measured'
_exptl_crystal_description 'prismatic stick'
_exptl_crystal_F_000 576
_exptl_crystal_size_max 0.600
_exptl_crystal_size_mid 0.317
_exptl_crystal_size_min 0.050
_refine_diff_density_max 0.135
_refine_diff_density_min -0.158
_refine_ls_extinction_method none
_refine_ls_goodness_of_fit_ref 0.953
_refine_ls_hydrogen_treatment mixed
_refine_ls_matrix_type full
_refine_ls_number_parameters 185
_refine_ls_number_reflns 2600
_refine_ls_number_restraints 0
_refine_ls_restrained_S_all 0.953
_refine_ls_R_factor_all 0.0930
_refine_ls_R_factor_gt 0.0461
_refine_ls_shift/su_max 0.000
_refine_ls_shift/su_mean 0.000
_refine_ls_structure_factor_coef Fsqd
_refine_ls_weighting_details 'calc w=1/[\s^2^(Fo^2^)+(0.0472P)^2^+0.0000P] where P=(Fo^2^+2Fc^2^)/3'
_refine_ls_weighting_scheme calc
_refine_ls_wR_factor_gt 0.0911
_refine_ls_wR_factor_ref 0.1054
_reflns_number_gt 1497
_reflns_number_total 2600
_reflns_threshold_expression >2sigma(I)
_cod_data_source_file gd3181.cif
_cod_data_source_block I
_cod_original_sg_symbol_H-M 'P 21/c'
_cod_database_code 2016431
_cod_database_fobs_code 2016431

loop_
_symmetry_equiv_pos_as_xyz
'x, y, z'
'-x, y+1/2, -z+1/2'
'-x, -y, -z'
'x, -y-1/2, z-1/2'

loop_
_atom_site_type_symbol
_atom_site_label
_atom_site_fract_x
_atom_site_fract_y
_atom_site_fract_z
_atom_site_U_iso_or_equiv
_atom_site_adp_type
_atom_site_calc_flag
_atom_site_refinement_flags
_atom_site_occupancy
C C1 0.4207(2) 0.7677(2) 0.58436(14) 0.0476(5) Uani d . 1
H H1 0.3926 0.6872 0.5363 0.057 Uiso calc R 1
C C2 0.55500(19) 0.7981(2) 0.58383(14) 0.0480(5) Uani d . 1
H H2 0.5707 0.9084 0.5697 0.058 Uiso calc R 1
C C3 0.6123(2) 0.6838(2) 0.51904(15) 0.0549(6) Uani d . 1
H H3 0.5661 0.6698 0.4547 0.066 Uiso calc R 1
C C4 0.7415(2) 0.7338(3) 0.52216(18) 0.0653(7) Uani d . 1
H H4 0.7744 0.7852 0.4745 0.078 Uiso calc R 1
C C5 0.7997(2) 0.6883(3) 0.60845(19) 0.0655(6) Uani d . 1
H H5 0.8813 0.7006 0.6330 0.079 Uiso calc R 1
C C6 0.7044(2) 0.6135(2) 0.65641(16) 0.0558(6) Uani d . 1
H H6 0.7349 0.5411 0.7086 0.067 Uiso calc R 1
C C7 0.6221(2) 0.7482(2) 0.68316(14) 0.0499(5) Uani d . 1
H H7 0.6686 0.8348 0.7170 0.060 Uiso calc R 1
C C8 0.5260(2) 0.6884(2) 0.73519(15) 0.0510(5) Uani d . 1
C C9 0.3055(2) 0.6507(2) 0.70667(15) 0.0481(5) Uani d . 1
C C10 0.2817(2) 0.6759(2) 0.79729(16) 0.0590(6) Uani d . 1
H H10 0.3375 0.7300 0.8413 0.071 Uiso calc R 1
C C11 0.1757(2) 0.6219(3) 0.82413(17) 0.0653(7) Uani d . 1
H H11 0.1611 0.6383 0.8860 0.078 Uiso calc R 1
C C12 0.0916(2) 0.5435(3) 0.75853(18) 0.0631(6) Uani d . 1
C C13 0.1142(2) 0.5210(3) 0.66735(19) 0.0681(7) Uani d . 1
H H13 0.0574 0.4692 0.6228 0.082 Uiso calc R 1
C C14 0.2197(2) 0.5741(3) 0.64107(16) 0.0594(6) Uani d . 1
H H14 0.2337 0.5586 0.5789 0.071 Uiso calc R 1
C C15 -0.0454(3) 0.5065(4) 0.8657(2) 0.0981(10) Uani d . 1
H H15A -0.1215 0.4569 0.8692 0.147 Uiso calc R 1
H H15B -0.0520 0.6177 0.8760 0.147 Uiso calc R 1
H H15C 0.0160 0.4631 0.9138 0.147 Uiso calc R 1
N N1 0.41634(17) 0.70217(19) 0.67952(11) 0.0489(4) Uani d . 1
O O1 0.34588(15) 0.89990(18) 0.56653(11) 0.0569(4) Uani d . 1
O O2 0.54368(16) 0.63113(19) 0.81618(11) 0.0690(5) Uani d . 1
O O3 0.62555(14) 0.54348(15) 0.57720(10) 0.0576(4) Uani d . 1
O O4 -0.01544(17) 0.4810(3) 0.77786(14) 0.0877(6) Uani d . 1
H H1A 0.375(3) 0.975(4) 0.607(2) 0.098(10) Uiso d . 1

loop_
_atom_site_aniso_label
_atom_site_aniso_U_11
_atom_site_aniso_U_22
_atom_site_aniso_U_33
_atom_site_aniso_U_12
_atom_site_aniso_U_13
_atom_site_aniso_U_23
C1 0.0582(15) 0.0412(10) 0.0425(10) -0.0002(9) 0.0053(9) 0.0036(8)
C2 0.0541(15) 0.0391(10) 0.0501(12) -0.0028(9) 0.0065(10) 0.0068(9)
C3 0.0619(16) 0.0550(12) 0.0472(12) 0.0018(11) 0.0072(10) 0.0024(10)
C4 0.0659(18) 0.0617(14) 0.0714(16) 0.0013(12) 0.0205(13) 0.0007(12)
C5 0.0530(16) 0.0598(14) 0.0829(17) 0.0040(12) 0.0089(13) -0.0055(13)
C6 0.0604(16) 0.0470(11) 0.0558(13) 0.0020(10) -0.0032(11) 0.0015(10)
C7 0.0564(15) 0.0406(10) 0.0495(12) -0.0041(9) -0.0003(10) -0.0033(9)
C8 0.0645(16) 0.0389(10) 0.0479(12) 0.0003(10) 0.0046(11) 0.0007(9)
C9 0.0567(15) 0.0397(10) 0.0481(12) 0.0019(9) 0.0088(10) 0.0050(9)
C10 0.0690(17) 0.0536(13) 0.0550(14) -0.0013(11) 0.0118(12) -0.0017(10)
C11 0.0760(19) 0.0684(14) 0.0559(14) 0.0103(13) 0.0236(13) 0.0061(11)
C12 0.0558(17) 0.0645(14) 0.0698(17) 0.0027(12) 0.0126(12) 0.0130(12)
C13 0.0618(18) 0.0724(15) 0.0691(16) -0.0066(13) 0.0077(13) -0.0015(13)
C14 0.0633(17) 0.0625(13) 0.0517(13) -0.0025(12) 0.0075(11) -0.0008(11)
C15 0.075(2) 0.122(3) 0.106(2) 0.0089(18) 0.0394(18) 0.021(2)
N1 0.0550(12) 0.0463(9) 0.0439(9) -0.0016(8) 0.0039(8) 0.0057(8)
O1 0.0605(11) 0.0502(9) 0.0569(9) 0.0054(8) 0.0004(8) 0.0074(7)
O2 0.0776(13) 0.0757(10) 0.0506(9) 0.0044(8) 0.0016(8) 0.0161(8)
O3 0.0663(11) 0.0412(8) 0.0618(9) -0.0013(7) 0.0006(8) -0.0064(7)
O4 0.0649(13) 0.1096(15) 0.0913(14) -0.0064(11) 0.0204(11) 0.0186(12)

loop_
_atom_type_symbol
_atom_type_description
_atom_type_scat_dispersion_real
_atom_type_scat_dispersion_imag
_atom_type_scat_source
C C 0.0033 0.0016 'International Tables Vol C Tables 4.2.6.8 and 6.1.1.4'
H H 0.0000 0.0000 'International Tables Vol C Tables 4.2.6.8 and 6.1.1.4'
N N 0.0061 0.0033 'International Tables Vol C Tables 4.2.6.8 and 6.1.1.4'
O O 0.0106 0.0060 'International Tables Vol C Tables 4.2.6.8 and 6.1.1.4'

loop_
_geom_angle_atom_site_label_1
_geom_angle_atom_site_label_2
_geom_angle_atom_site_label_3
_geom_angle
O1 C1 N1 111.12(16)
O1 C1 C2 115.18(16)
N1 C1 C2 104.49(16)
O1 C1 H1 108.6
N1 C1 H1 108.6
C2 C1 H1 108.6
C1 C2 C7 106.36(16)
C1 C2 C3 113.74(16)
C7 C2 C3 100.55(16)
C1 C2 H2 111.8
C7 C2 H2 111.8
C3 C2 H2 111.8
O3 C3 C4 102.03(18)
O3 C3 C2 101.04(16)
C4 C3 C2 107.33(17)
O3 C3 H3 114.9
C4 C3 H3 114.9
C2 C3 H3 114.9
C5 C4 C3 105.4(2)
C5 C4 H4 127.3
C3 C4 H4 127.3
C4 C5 C6 105.1(2)
C4 C5 H5 127.5
C6 C5 H5 127.5
O3 C6 C5 102.27(18)
O3 C6 C7 100.44(17)
C5 C6 C7 107.15(17)
O3 C6 H6 115.1
C5 C6 H6 115.1
C7 C6 H6 115.1
C8 C7 C2 105.22(17)
C8 C7 C6 112.09(17)
C2 C7 C6 101.45(16)
C8 C7 H7 112.5
C2 C7 H7 112.5
C6 C7 H7 112.5
O2 C8 N1 124.7(2)
O2 C8 C7 125.3(2)
N1 C8 C7 110.02(17)
C10 C9 C14 118.8(2)
C10 C9 N1 121.1(2)
C14 C9 N1 120.0(2)
C9 C10 C11 120.9(2)
C9 C10 H10 119.5
C11 C10 H10 119.5
C12 C11 C10 119.7(2)
C12 C11 H11 120.1
C10 C11 H11 120.1
C13 C12 O4 115.8(2)
C13 C12 C11 119.4(2)
O4 C12 C11 124.8(2)
C12 C13 C14 120.7(2)
C12 C13 H13 119.6
C14 C13 H13 119.6
C13 C14 C9 120.3(2)
C13 C14 H14 119.8
C9 C14 H14 119.8
O4 C15 H15A 109.5
O4 C15 H15B 109.5
H15A C15 H15B 109.5
O4 C15 H15C 109.5
H15A C15 H15C 109.5
H15B C15 H15C 109.5
C8 N1 C9 124.31(17)
C8 N1 C1 113.88(17)
C9 N1 C1 121.72(17)
C1 O1 H1A 108.2(19)
C6 O3 C3 95.59(15)
C15 O4 C12 118.3(2)

loop_
_geom_bond_atom_site_label_1
_geom_bond_atom_site_label_2
_geom_bond_distance
C1 O1 1.399(2)
C1 N1 1.469(2)
C1 C2 1.528(3)
C1 H1 0.9800
C2 C7 1.543(3)
C2 C3 1.547(3)
C2 H2 0.9800
C3 O3 1.443(2)
C3 C4 1.503(3)
C3 H3 0.9800
C4 C5 1.345(3)
C4 H4 0.9300
C5 C6 1.498(3)
C5 H5 0.9300
C6 O3 1.439(3)
C6 C7 1.555(3)
C6 H6 0.9800
C7 C8 1.491(3)
C7 H7 0.9800
C8 O2 1.233(2)
C8 N1 1.353(3)
C9 C10 1.372(3)
C9 C14 1.385(3)
C9 N1 1.428(3)
C10 C11 1.384(3)
C10 H10 0.9300
C11 C12 1.382(4)
C11 H11 0.9300
C12 C13 1.371(3)
C12 O4 1.380(3)
C13 C14 1.374(3)
C13 H13 0.9300
C14 H14 0.9300
C15 O4 1.360(3)
C15 H15A 0.9600
C15 H15B 0.9600
C15 H15C 0.9600
O1 H1A 0.89(3)

loop_
_geom_torsion_atom_site_label_1
_geom_torsion_atom_site_label_2
_geom_torsion_atom_site_label_3
_geom_torsion_atom_site_label_4
_geom_torsion
O1 C1 C2 C7 121.43(18)
N1 C1 C2 C7 -0.76(19)
O1 C1 C2 C3 -128.85(18)
N1 C1 C2 C3 108.96(17)
C1 C2 C3 O3 -76.44(19)
C7 C2 C3 O3 36.82(19)
C1 C2 C3 C4 177.10(17)
C7 C2 C3 C4 -69.6(2)
O3 C3 C4 C5 -31.8(2)
C2 C3 C4 C5 74.0(2)
C3 C4 C5 C6 -0.7(2)
C4 C5 C6 O3 33.1(2)
C4 C5 C6 C7 -72.1(2)
C1 C2 C7 C8 1.4(2)
C3 C2 C7 C8 -117.42(17)
C1 C2 C7 C6 118.28(17)
C3 C2 C7 C6 -0.5(2)
O3 C6 C7 C8 75.8(2)
C5 C6 C7 C8 -177.73(18)
O3 C6 C7 C2 -36.0(2)
C5 C6 C7 C2 70.5(2)
C2 C7 C8 O2 176.83(18)
C6 C7 C8 O2 67.4(3)
C2 C7 C8 N1 -1.5(2)
C6 C7 C8 N1 -110.95(19)
C14 C9 C10 C11 1.9(3)
N1 C9 C10 C11 -178.1(2)
C9 C10 C11 C12 -1.0(3)
C10 C11 C12 C13 -0.4(4)
C10 C11 C12 O4 178.2(2)
O4 C12 C13 C14 -178.1(2)
C11 C12 C13 C14 0.6(4)
C12 C13 C14 C9 0.4(4)
C10 C9 C14 C13 -1.6(3)
N1 C9 C14 C13 178.4(2)
O2 C8 N1 C9 -0.6(3)
C7 C8 N1 C9 177.79(17)
O2 C8 N1 C1 -177.26(19)
C7 C8 N1 C1 1.1(2)
C10 C9 N1 C8 41.8(3)
C14 C9 N1 C8 -138.2(2)
C10 C9 N1 C1 -141.7(2)
C14 C9 N1 C1 38.2(3)
O1 C1 N1 C8 -125.01(19)
C2 C1 N1 C8 -0.2(2)
O1 C1 N1 C9 58.2(2)
C2 C1 N1 C9 -176.96(16)
C5 C6 O3 C3 -50.66(19)
C7 C6 O3 C3 59.65(18)
C4 C3 O3 C6 50.03(19)
C2 C3 O3 C6 -60.58(18)
C13 C12 O4 C15 -176.8(3)
C11 C12 O4 C15 4.6(4)

loop_
_cod_related_entry_id
_cod_related_entry_database
_cod_related_entry_code
1 ChemSpider 21119380
